data_2219463
loop_
_publ_author_name
'McLauchlan, Craig C.'
'Anderson, Alexander E.'

_publ_section_title
;Bis{[(\h^5^)-cyclopentadienyl]tris(diethyl
 phosphito-\k^3^<i>P</i>,<i>P</i>',<i>P</i>'')cobaltate(III)-\k^3^<i>O</i>,<i>O</i>',<i>O</i>'']oxovanadium(IV)}-\m-oxalate
;
_journal_coeditor_code WW2126
_journal_issue 9
_journal_name_full 'Acta Crystallographica Section E'
_journal_page_first m1129
_journal_page_last m1130
_journal_paper_doi 10.1107/S1600536808024458
_journal_volume 64
_journal_year 2008
_chemical_formula_iupac '[Co2 V2 (C5 H5)2 (C2 O4) (C4 H10 O3 P)6 O2]'
_chemical_formula_moiety 'C36 H70 Co2 O24 P6 V2'
_chemical_formula_sum 'C36 H70 Co2 O24 P6 V2'
_chemical_formula_weight 1292.48
_chemical_name_systematic
;
Bis[1,4(\h^5^)-cyclopentadienyl]hexakis(\m-diethyl
phosphito)-1:2\k^6^P:O;3:4\k^6^O:P-\m-oxalato-2:3\k^4^O^1^,O^2^:O^1'^,O^2'^-
dioxido-2\kO,3\kO-1,4-dicobalt(III)-2,3-divanadium(IV)
;
_chemical_temperature_decomposition 473.0(10)
_space_group_IT_number 15
_symmetry_cell_setting monoclinic
_symmetry_space_group_name_Hall '-C 2yc'
_symmetry_space_group_name_H-M 'C 1 2/c 1'
_atom_sites_solution_hydrogens geom
_atom_sites_solution_primary direct
_atom_sites_solution_secondary difmap
_audit_creation_method SHELXL97
_cell_angle_alpha 90.00
_cell_angle_beta 117.412(2)
_cell_angle_gamma 90.00
_cell_formula_units_Z 4
_cell_length_a 28.364(5)
_cell_length_b 10.9825(18)
_cell_length_c 19.976(3)
_cell_measurement_reflns_used 9976
_cell_measurement_temperature 180(2)
_cell_measurement_theta_max 63.469
_cell_measurement_theta_min 5.007
_cell_volume 5524.0(16)
_computing_cell_refinement 'APEX2 (Bruker, 2008)'
_computing_data_collection 'APEX2 (Bruker, 2008)'
_computing_data_reduction 'APEX2 (Bruker, 2008)'
_computing_molecular_graphics 'SHELXTL (Sheldrick, 2008)'
_computing_publication_material 'SHELXTL (Sheldrick, 2008)'
_computing_structure_refinement 'SHELXTL (Sheldrick, 2008)'
_computing_structure_solution 'SHELXTL (Sheldrick, 2008)'
_diffrn_ambient_temperature 180(2)
_diffrn_measured_fraction_theta_full 0.998
_diffrn_measured_fraction_theta_max 0.998
_diffrn_measurement_device_type 'Bruker SMART APEX CCD'
_diffrn_measurement_method \w
_diffrn_radiation_monochromator graphite
_diffrn_radiation_source 'fine-focus sealed tube'
_diffrn_radiation_type MoK\a
_diffrn_radiation_wavelength 0.71073
_diffrn_reflns_av_R_equivalents 0.0365
_diffrn_reflns_av_sigmaI/netI 0.0322
_diffrn_reflns_limit_h_max 37
_diffrn_reflns_limit_h_min -37
_diffrn_reflns_limit_k_max 14
_diffrn_reflns_limit_k_min -14
_diffrn_reflns_limit_l_max 26
_diffrn_reflns_limit_l_min -26
_diffrn_reflns_number 26145
_diffrn_reflns_theta_full 28.28
_diffrn_reflns_theta_max 28.28
_diffrn_reflns_theta_min 2.02
_diffrn_standards_decay_% 0
_diffrn_standards_number 0
_exptl_absorpt_coefficient_mu 1.167
_exptl_absorpt_correction_T_max .932
_exptl_absorpt_correction_T_min .682
_exptl_absorpt_correction_type multi-scan
_exptl_absorpt_process_details '(APEX2; Bruker, 2008)'
_exptl_crystal_colour green
_exptl_crystal_density_diffrn 1.554
_exptl_crystal_density_method 'not measured'
_exptl_crystal_description plate
_exptl_crystal_F_000 2672
_exptl_crystal_size_max .630
_exptl_crystal_size_mid .330
_exptl_crystal_size_min .060
_refine_diff_density_max 0.699
_refine_diff_density_min -0.446
_refine_ls_extinction_method none
_refine_ls_goodness_of_fit_ref 0.998
_refine_ls_hydrogen_treatment constr
_refine_ls_matrix_type full
_refine_ls_number_parameters 323
_refine_ls_number_reflns 6845
_refine_ls_number_restraints 0
_refine_ls_restrained_S_all 0.998
_refine_ls_R_factor_all 0.0535
_refine_ls_R_factor_gt 0.0404
_refine_ls_shift/su_max 0.001
_refine_ls_shift/su_mean 0.000
_refine_ls_structure_factor_coef Fsqd
_refine_ls_weighting_details 'calc w=1/[\s^2^(Fo^2^)+(0.0479P)^2^+16.0571P] where P=(Fo^2^+2Fc^2^)/3'
_refine_ls_weighting_scheme calc
_refine_ls_wR_factor_gt 0.1000
_refine_ls_wR_factor_ref 0.1091
_reflns_number_gt 5617
_reflns_number_total 6845
_reflns_threshold_expression I>2\s(I)
_cod_data_source_file ww2126.cif
_cod_data_source_block I
_cod_depositor_comments
;
The following automatic conversions were performed:

'_chemical_melting_point' tag was changed to
'_chemical_temperature_decomposition' since the value had been 'dec.
473(1)'. The value 'dec. 473(1)' was changed to '473.0(10)'.

Automatic conversion script
Id: cif_fix_values 1646 2011-03-28 12:23:43Z adriana 

The following automatic conversions were performed:

'_chemical_melting_point' tag was changed to
'_chemical_temperature_decomposition' since the value had been 'dec.
473(1)'. The value 'dec. 473(1)' was changed to '473.0(10)'.

Automatic conversion script
Id: cif_fix_values 1715 2011-07-08 13:25:40Z adriana 
;
_cod_original_sg_symbol_H-M 'C 2/c'
_cod_database_code 2219463
_cod_database_fobs_code 2219463

loop_
_symmetry_equiv_pos_as_xyz
'x, y, z'
'-x, y, -z+1/2'
'x+1/2, y+1/2, z'
'-x+1/2, y+1/2, -z+1/2'
'-x, -y, -z'
'x, -y, z-1/2'
'-x+1/2, -y+1/2, -z'
'x+1/2, -y+1/2, z-1/2'

loop_
_atom_site_type_symbol
_atom_site_label
_atom_site_fract_x
_atom_site_fract_y
_atom_site_fract_z
_atom_site_U_iso_or_equiv
_atom_site_adp_type
_atom_site_calc_flag
_atom_site_refinement_flags
_atom_site_occupancy
V V1 0.028671(16) 0.78146(4) 0.13941(2) 0.02455(10) Uani d . 1
Co Co1 0.176050(13) 0.74072(3) 0.16646(2) 0.02774(10) Uani d . 1
P P1 0.11499(3) 0.60266(6) 0.12884(4) 0.02764(14) Uani d . 1
P P2 0.15939(3) 0.78092(6) 0.26021(4) 0.02754(14) Uani d . 1
P P3 0.11777(3) 0.87517(6) 0.09797(4) 0.02816(15) Uani d . 1
O O1 0.00650(7) 0.66231(15) 0.19874(10) 0.0286(4) Uani d . 1
O O2 0.01090(7) 0.90562(15) 0.20266(10) 0.0275(4) Uani d . 1
C C1 0.0000 0.7134(3) 0.2500 0.0245(7) Uani d S 1
C C2 0.0000 0.8544(3) 0.2500 0.0248(7) Uani d S 1
O O3 -0.02642(8) 0.79215(18) 0.06448(11) 0.0379(4) Uani d . 1
O O1P 0.05862(7) 0.64296(16) 0.10672(11) 0.0309(4) Uani d . 1
O O1A 0.13253(8) 0.50150(17) 0.19333(11) 0.0375(4) Uani d . 1
O O2A 0.11265(8) 0.5267(2) 0.05926(12) 0.0428(5) Uani d . 1
C C1A 0.09433(16) 0.4095(3) 0.1891(2) 0.0563(9) Uani d . 1
H H1AA 0.0580 0.4430 0.1613 0.068 Uiso calc R 1
H H1AB 0.0970 0.3382 0.1606 0.068 Uiso calc R 1
C C2A 0.1032(2) 0.3716(6) 0.2616(3) 0.105(2) Uani d . 1
H H2AA 0.0772 0.3089 0.2567 0.157 Uiso calc R 1
H H2AB 0.0994 0.4415 0.2893 0.157 Uiso calc R 1
H H2AC 0.1392 0.3383 0.2892 0.157 Uiso calc R 1
C C3A 0.06647(12) 0.5172(3) -0.01328(17) 0.0377(6) Uani d . 1
H H3AA 0.0420 0.5859 -0.0204 0.045 Uiso calc R 1
H H3AB 0.0474 0.4402 -0.0163 0.045 Uiso calc R 1
C C4A 0.08407(16) 0.5198(4) -0.0731(2) 0.0567(9) Uani d . 1
H H4AA 0.0530 0.5145 -0.1228 0.085 Uiso calc R 1
H H4AB 0.1077 0.4506 -0.0663 0.085 Uiso calc R 1
H H4AC 0.1031 0.5960 -0.0695 0.085 Uiso calc R 1
O O2P 0.10274(7) 0.76760(15) 0.24648(10) 0.0273(4) Uani d . 1
O O1B 0.18059(8) 0.91352(19) 0.29463(14) 0.0444(5) Uani d . 1
O O2B 0.19748(8) 0.6950(2) 0.32940(11) 0.0397(5) Uani d . 1
C C1B 0.14588(12) 1.0097(3) 0.29536(18) 0.0403(6) Uani d . 1
H H1BA 0.1091 0.9928 0.2566 0.048 Uiso calc R 1
H H1BB 0.1570 1.0881 0.2826 0.048 Uiso calc R 1
C C2B 0.1473(2) 1.0196(5) 0.3698(3) 0.0848(15) Uani d . 1
H H2BA 0.1262 1.0900 0.3702 0.127 Uiso calc R 1
H H2BB 0.1841 1.0301 0.4087 0.127 Uiso calc R 1
H H2BC 0.1325 0.9454 0.3800 0.127 Uiso calc R 1
C C3B 0.18998(16) 0.6875(4) 0.3955(2) 0.0542(9) Uani d . 1
H H3BA 0.1516 0.6810 0.3806 0.065 Uiso calc R 1
H H3BB 0.2038 0.7621 0.4261 0.065 Uiso calc R 1
C C4B 0.21855(14) 0.5785(3) 0.4410(2) 0.0535(8) Uani d . 1
H H4BA 0.2162 0.5779 0.4884 0.080 Uiso calc R 1
H H4BB 0.2559 0.5818 0.4519 0.080 Uiso calc R 1
H H4BC 0.2022 0.5043 0.4124 0.080 Uiso calc R 1
O O3P 0.07192(7) 0.90314(15) 0.11549(10) 0.0287(4) Uani d . 1
O O1C 0.09368(8) 0.83591(19) 0.01116(11) 0.0396(5) Uani d . 1
O O2C 0.14763(8) 1.00128(18) 0.10399(14) 0.0469(6) Uani d . 1
C C1C 0.04967(13) 0.9052(3) -0.04630(17) 0.0448(7) Uani d . 1
H H1CA 0.0637 0.9746 -0.0633 0.054 Uiso calc R 1
H H1CB 0.0270 0.9378 -0.0248 0.054 Uiso calc R 1
C C2C 0.01791(18) 0.8257(3) -0.1108(2) 0.0791(15) Uani d . 1
H H2CA -0.0109 0.8730 -0.1500 0.119 Uiso calc R 1
H H2CB 0.0028 0.7590 -0.0942 0.119 Uiso calc R 1
H H2CC 0.0406 0.7921 -0.1312 0.119 Uiso calc R 1
C C3C 0.12391(11) 1.1198(2) 0.09617(17) 0.0337(6) Uani d . 1
H H3CA 0.1295 1.1500 0.1460 0.040 Uiso calc R 1
H H3CB 0.0852 1.1152 0.0624 0.040 Uiso calc R 1
C C4C 0.14959(12) 1.2044(3) 0.0636(2) 0.0435(7) Uani d . 1
H H4CA 0.1356 1.2869 0.0607 0.065 Uiso calc R 1
H H4CB 0.1419 1.1767 0.0129 0.065 Uiso calc R 1
H H4CC 0.1881 1.2048 0.0959 0.065 Uiso calc R 1
C C32 0.24880(11) 0.6532(3) 0.22456(19) 0.0429(7) Uani d . 1
H H32 0.2576 0.5990 0.2656 0.051 Uiso calc R 1
C C33 0.25670(12) 0.7796(3) 0.2303(2) 0.0523(9) Uani d . 1
H H33 0.2718 0.8255 0.2757 0.063 Uiso calc R 1
C C34 0.23856(15) 0.8257(4) 0.1582(3) 0.0677(13) Uani d . 1
H H34 0.2394 0.9088 0.1455 0.081 Uiso calc R 1
C C35 0.21853(15) 0.7274(5) 0.1062(2) 0.0696(13) Uani d . 1
H H35 0.2030 0.7329 0.0529 0.084 Uiso calc R 1
C C36 0.22599(12) 0.6204(3) 0.1488(2) 0.0512(8) Uani d . 1
H H36 0.2170 0.5401 0.1293 0.061 Uiso calc R 1

loop_
_atom_site_aniso_label
_atom_site_aniso_U_11
_atom_site_aniso_U_22
_atom_site_aniso_U_33
_atom_site_aniso_U_12
_atom_site_aniso_U_13
_atom_site_aniso_U_23
V1 0.0245(2) 0.02041(19) 0.0309(2) 0.00117(15) 0.01458(17) -0.00023(15)
Co1 0.02674(18) 0.02207(16) 0.0390(2) 0.00463(12) 0.01910(15) 0.00510(13)
P1 0.0314(3) 0.0205(3) 0.0336(3) 0.0033(2) 0.0171(3) -0.0002(2)
P2 0.0246(3) 0.0253(3) 0.0329(3) -0.0018(2) 0.0135(3) -0.0004(2)
P3 0.0298(3) 0.0221(3) 0.0388(4) 0.0052(2) 0.0212(3) 0.0071(3)
O1 0.0325(9) 0.0175(8) 0.0429(10) -0.0020(6) 0.0236(8) -0.0026(7)
O2 0.0315(9) 0.0180(7) 0.0401(10) 0.0001(6) 0.0225(8) 0.0006(7)
C1 0.0187(14) 0.0185(14) 0.0369(18) 0.000 0.0133(13) 0.000
C2 0.0228(15) 0.0172(14) 0.0347(18) 0.000 0.0135(14) 0.000
O3 0.0314(10) 0.0348(10) 0.0419(11) 0.0034(8) 0.0120(9) 0.0001(8)
O1P 0.0326(9) 0.0253(8) 0.0389(10) -0.0003(7) 0.0198(8) -0.0065(7)
O1A 0.0433(11) 0.0241(9) 0.0435(11) -0.0020(8) 0.0185(9) 0.0064(8)
O2A 0.0421(11) 0.0443(12) 0.0396(11) 0.0125(9) 0.0168(9) -0.0094(9)
C1A 0.072(2) 0.0375(17) 0.058(2) -0.0188(16) 0.0285(19) 0.0034(15)
C2A 0.118(4) 0.133(5) 0.067(3) -0.067(4) 0.046(3) 0.004(3)
C3A 0.0390(15) 0.0340(14) 0.0414(15) -0.0036(11) 0.0196(12) -0.0083(12)
C4A 0.063(2) 0.068(2) 0.0461(19) -0.0039(18) 0.0307(17) -0.0128(17)
O2P 0.0272(9) 0.0254(8) 0.0306(9) -0.0009(7) 0.0144(7) 0.0002(7)
O1B 0.0359(11) 0.0347(10) 0.0677(14) -0.0093(8) 0.0282(10) -0.0180(10)
O2B 0.0324(10) 0.0495(12) 0.0351(10) 0.0043(9) 0.0138(8) 0.0074(9)
C1B 0.0377(15) 0.0304(13) 0.0549(18) -0.0032(11) 0.0232(14) -0.0044(12)
C2B 0.113(4) 0.084(3) 0.079(3) 0.037(3) 0.063(3) 0.007(3)
C3B 0.066(2) 0.054(2) 0.0445(18) 0.0085(17) 0.0268(17) 0.0085(16)
C4B 0.0481(19) 0.061(2) 0.0481(19) 0.0047(16) 0.0192(15) 0.0151(16)
O3P 0.0307(9) 0.0229(8) 0.0380(10) 0.0055(7) 0.0205(8) 0.0054(7)
O1C 0.0442(11) 0.0435(11) 0.0368(11) 0.0169(9) 0.0234(9) 0.0103(9)
O2C 0.0412(11) 0.0224(9) 0.0897(18) 0.0063(8) 0.0407(12) 0.0144(10)
C1C 0.0518(18) 0.0427(16) 0.0379(16) 0.0138(14) 0.0190(14) 0.0120(13)
C2C 0.076(3) 0.0360(18) 0.077(3) -0.0013(18) -0.006(2) 0.0073(18)
C3C 0.0346(13) 0.0231(12) 0.0444(15) 0.0049(10) 0.0191(12) 0.0044(11)
C4C 0.0403(16) 0.0289(13) 0.0593(19) 0.0005(12) 0.0212(14) 0.0141(13)
C32 0.0280(13) 0.0427(16) 0.0587(19) 0.0143(12) 0.0206(13) 0.0114(14)
C33 0.0287(14) 0.0448(17) 0.085(3) -0.0015(13) 0.0273(16) -0.0089(17)
C34 0.047(2) 0.050(2) 0.132(4) 0.0157(16) 0.063(2) 0.034(2)
C35 0.046(2) 0.122(4) 0.057(2) 0.035(2) 0.0371(18) 0.028(2)
C36 0.0349(16) 0.0471(18) 0.076(2) 0.0107(13) 0.0294(16) -0.0104(17)

loop_
_atom_type_symbol
_atom_type_description
_atom_type_scat_dispersion_real
_atom_type_scat_dispersion_imag
_atom_type_scat_source
C C 0.0033 0.0016 'International Tables Vol C Tables 4.2.6.8 and 6.1.1.4'
H H 0.0000 0.0000 'International Tables Vol C Tables 4.2.6.8 and 6.1.1.4'
O O 0.0106 0.0060 'International Tables Vol C Tables 4.2.6.8 and 6.1.1.4'
P P 0.1023 0.0942 'International Tables Vol C Tables 4.2.6.8 and 6.1.1.4'
Cl Cl 0.1484 0.1585 'International Tables Vol C Tables 4.2.6.8 and 6.1.1.4'
V V 0.3005 0.5294 'International Tables Vol C Tables 4.2.6.8 and 6.1.1.4'
Co Co 0.3494 0.9721 'International Tables Vol C Tables 4.2.6.8 and 6.1.1.4'

loop_
_geom_angle_atom_site_label_1
_geom_angle_atom_site_label_2
_geom_angle_atom_site_label_3
_geom_angle_site_symmetry_1
_geom_angle_site_symmetry_3
_geom_angle
_geom_angle_publ_flag
O3 V1 O1P . . 97.46(9) y
O3 V1 O3P . . 99.73(9) y
O1P V1 O3P . . 91.75(7) y
O3 V1 O1 . . 99.26(9) y
O1P V1 O1 . . 89.59(7) y
O3P V1 O1 . . 160.61(8) y
O3 V1 O2 . . 96.64(9) y
O1P V1 O2 . . 164.10(8) y
O3P V1 O2 . . 93.07(7) y
O1 V1 O2 . . 80.91(7) y
O3 V1 O2P . . 177.13(9) y
O1P V1 O2P . . 84.59(7) y
O3P V1 O2P . . 82.17(7) y
O1 V1 O2P . . 78.71(7) y
O2 V1 O2P . . 81.07(7) y
C35 Co1 C34 . . 40.17(18) ?
C35 Co1 C32 . . 66.22(14) ?
C34 Co1 C32 . . 65.66(14) ?
C35 Co1 C36 . . 39.74(16) ?
C34 Co1 C36 . . 66.39(15) ?
C32 Co1 C36 . . 39.06(14) ?
C35 Co1 C33 . . 66.45(17) ?
C34 Co1 C33 . . 38.81(17) ?
C32 Co1 C33 . . 39.33(13) ?
C36 Co1 C33 . . 66.01(14) ?
C35 Co1 P1 . . 109.73(16) ?
C34 Co1 P1 . . 149.89(15) ?
C32 Co1 P1 . . 107.49(9) ?
C36 Co1 P1 . . 89.69(10) ?
C33 Co1 P1 . . 146.52(10) ?
C35 Co1 P3 . . 99.24(11) ?
C34 Co1 P3 . . 94.27(10) ?
C32 Co1 P3 . . 159.92(9) ?
C36 Co1 P3 . . 134.90(11) ?
C33 Co1 P3 . . 123.29(10) ?
P1 Co1 P3 . . 90.13(3) ?
C35 Co1 P2 . . 158.80(14) ?
C34 Co1 P2 . . 120.59(15) ?
C32 Co1 P2 . . 99.57(10) ?
C36 Co1 P2 . . 135.08(11) ?
C33 Co1 P2 . . 92.52(11) ?
P1 Co1 P2 . . 89.13(3) ?
P3 Co1 P2 . . 90.02(3) ?
O1P P1 O2A . . 106.46(11) ?
O1P P1 O1A . . 109.47(11) ?
O2A P1 O1A . . 102.22(12) ?
O1P P1 Co1 . . 117.76(8) ?
O2A P1 Co1 . . 112.03(9) ?
O1A P1 Co1 . . 107.79(8) ?
O2P P2 O1B . . 108.90(10) ?
O2P P2 O2B . . 109.71(11) ?
O1B P2 O2B . . 101.13(12) ?
O2P P2 Co1 . . 117.32(8) ?
O1B P2 Co1 . . 111.45(9) ?
O2B P2 Co1 . . 107.08(8) ?
O3P P3 O2C . . 106.64(10) ?
O3P P3 O1C . . 108.57(11) ?
O2C P3 O1C . . 105.17(13) ?
O3P P3 Co1 . . 118.37(7) ?
O2C P3 Co1 . . 108.60(8) ?
O1C P3 Co1 . . 108.72(8) ?
C1 O1 V1 . . 112.73(16) y
C2 O2 V1 . . 112.22(17) y
O1 C1 O1 . 2 126.8(3) ?
O1 C1 C2 . . 116.59(15) y
O1 C1 C2 2 . 116.59(15) ?
O2 C2 O2 . 2 126.8(3) ?
O2 C2 C1 . . 116.60(15) y
O2 C2 C1 2 . 116.60(15) ?
P1 O1P V1 . . 132.76(11) ?
C1A O1A P1 . . 119.3(2) ?
C3A O2A P1 . . 124.59(18) ?
C2A C1A O1A . . 111.6(3) ?
C2A C1A H1AA . . 109.3 ?
O1A C1A H1AA . . 109.3 ?
C2A C1A H1AB . . 109.3 ?
O1A C1A H1AB . . 109.3 ?
H1AA C1A H1AB . . 108.0 ?
C1A C2A H2AA . . 109.5 ?
C1A C2A H2AB . . 109.5 ?
H2AA C2A H2AB . . 109.5 ?
C1A C2A H2AC . . 109.5 ?
H2AA C2A H2AC . . 109.5 ?
H2AB C2A H2AC . . 109.5 ?
O2A C3A C4A . . 108.6(3) ?
O2A C3A H3AA . . 110.0 ?
C4A C3A H3AA . . 110.0 ?
O2A C3A H3AB . . 110.0 ?
C4A C3A H3AB . . 110.0 ?
H3AA C3A H3AB . . 108.3 ?
C3A C4A H4AA . . 109.5 ?
C3A C4A H4AB . . 109.5 ?
H4AA C4A H4AB . . 109.5 ?
C3A C4A H4AC . . 109.5 ?
H4AA C4A H4AC . . 109.5 ?
H4AB C4A H4AC . . 109.5 ?
P2 O2P V1 . . 128.96(11) ?
C1B O1B P2 . . 122.94(18) ?
C3B O2B P2 . . 119.9(2) ?
O1B C1B C2B . . 111.2(3) ?
O1B C1B H1BA . . 109.4 ?
C2B C1B H1BA . . 109.4 ?
O1B C1B H1BB . . 109.4 ?
C2B C1B H1BB . . 109.4 ?
H1BA C1B H1BB . . 108.0 ?
C1B C2B H2BA . . 109.5 ?
C1B C2B H2BB . . 109.5 ?
H2BA C2B H2BB . . 109.5 ?
C1B C2B H2BC . . 109.5 ?
H2BA C2B H2BC . . 109.5 ?
H2BB C2B H2BC . . 109.5 ?
O2B C3B C4B . . 109.7(3) ?
O2B C3B H3BA . . 109.7 ?
C4B C3B H3BA . . 109.7 ?
O2B C3B H3BB . . 109.7 ?
C4B C3B H3BB . . 109.7 ?
H3BA C3B H3BB . . 108.2 ?
C3B C4B H4BA . . 109.5 ?
C3B C4B H4BB . . 109.5 ?
H4BA C4B H4BB . . 109.5 ?
C3B C4B H4BC . . 109.5 ?
H4BA C4B H4BC . . 109.5 ?
H4BB C4B H4BC . . 109.5 ?
P3 O3P V1 . . 126.68(10) ?
C1C O1C P3 . . 119.63(19) ?
C3C O2C P3 . . 124.74(17) ?
O1C C1C C2C . . 109.7(3) ?
O1C C1C H1CA . . 109.7 ?
C2C C1C H1CA . . 109.7 ?
O1C C1C H1CB . . 109.7 ?
C2C C1C H1CB . . 109.7 ?
H1CA C1C H1CB . . 108.2 ?
C1C C2C H2CA . . 109.5 ?
C1C C2C H2CB . . 109.5 ?
H2CA C2C H2CB . . 109.5 ?
C1C C2C H2CC . . 109.5 ?
H2CA C2C H2CC . . 109.5 ?
H2CB C2C H2CC . . 109.5 ?
O2C C3C C4C . . 108.1(2) ?
O2C C3C H3CA . . 110.1 ?
C4C C3C H3CA . . 110.1 ?
O2C C3C H3CB . . 110.1 ?
C4C C3C H3CB . . 110.1 ?
H3CA C3C H3CB . . 108.4 ?
C3C C4C H4CA . . 109.5 ?
C3C C4C H4CB . . 109.5 ?
H4CA C4C H4CB . . 109.5 ?
C3C C4C H4CC . . 109.5 ?
H4CA C4C H4CC . . 109.5 ?
H4CB C4C H4CC . . 109.5 ?
C36 C32 C33 . . 108.8(3) ?
C36 C32 Co1 . . 70.59(17) ?
C33 C32 Co1 . . 70.64(17) ?
C36 C32 H32 . . 125.6 ?
C33 C32 H32 . . 125.6 ?
Co1 C32 H32 . . 124.8 ?
C34 C33 C32 . . 108.0(4) ?
C34 C33 Co1 . . 70.2(2) ?
C32 C33 Co1 . . 70.03(17) ?
C34 C33 H33 . . 126.0 ?
C32 C33 H33 . . 126.0 ?
Co1 C33 H33 . . 125.3 ?
C33 C34 C35 . . 108.3(3) ?
C33 C34 Co1 . . 70.99(19) ?
C35 C34 Co1 . . 69.4(2) ?
C33 C34 H34 . . 125.8 ?
C35 C34 H34 . . 125.8 ?
Co1 C34 H34 . . 125.4 ?
C36 C35 C34 . . 107.1(3) ?
C36 C35 Co1 . . 70.88(19) ?
C34 C35 Co1 . . 70.5(2) ?
C36 C35 H35 . . 126.4 ?
C34 C35 H35 . . 126.4 ?
Co1 C35 H35 . . 123.9 ?
C32 C36 C35 . . 107.8(3) ?
C32 C36 Co1 . . 70.35(17) ?
C35 C36 Co1 . . 69.38(19) ?
C32 C36 H36 . . 126.1 ?
C35 C36 H36 . . 126.1 ?
Co1 C36 H36 . . 125.7 ?

loop_
_geom_bond_atom_site_label_1
_geom_bond_atom_site_label_2
_geom_bond_site_symmetry_2
_geom_bond_distance
_geom_bond_publ_flag
V1 O3 . 1.594(2) y
V1 O1P . 1.9932(18) y
V1 O3P . 2.0145(18) y
V1 O1 . 2.0490(18) y
V1 O2 . 2.0727(17) y
V1 O2P . 2.2077(18) y
Co1 C35 . 2.063(3) ?
Co1 C34 . 2.077(3) ?
Co1 C32 . 2.079(3) ?
Co1 C36 . 2.082(3) ?
Co1 C33 . 2.087(3) ?
Co1 P1 . 2.1597(8) ?
Co1 P3 . 2.1684(7) ?
Co1 P2 . 2.1774(8) ?
P1 O1P . 1.5156(19) ?
P1 O2A . 1.596(2) ?
P1 O1A . 1.597(2) ?
P2 O2P . 1.5075(18) ?
P2 O1B . 1.604(2) ?
P2 O2B . 1.610(2) ?
P3 O3P . 1.5257(18) ?
P3 O2C . 1.599(2) ?
P3 O1C . 1.603(2) ?
O1 C1 . 1.253(2) y
O2 C2 . 1.255(2) y
C1 O1 2 1.254(2) ?
C1 C2 . 1.549(4) y
C2 O2 2 1.255(2) ?
O1A C1A . 1.455(4) ?
O2A C3A . 1.442(3) ?
C1A C2A . 1.415(5) ?
C1A H1AA . 0.9900 ?
C1A H1AB . 0.9900 ?
C2A H2AA . 0.9800 ?
C2A H2AB . 0.9800 ?
C2A H2AC . 0.9800 ?
C3A C4A . 1.492(4) ?
C3A H3AA . 0.9900 ?
C3A H3AB . 0.9900 ?
C4A H4AA . 0.9800 ?
C4A H4AB . 0.9800 ?
C4A H4AC . 0.9800 ?
O1B C1B . 1.449(3) ?
O2B C3B . 1.433(4) ?
C1B C2B . 1.473(5) ?
C1B H1BA . 0.9900 ?
C1B H1BB . 0.9900 ?
C2B H2BA . 0.9800 ?
C2B H2BB . 0.9800 ?
C2B H2BC . 0.9800 ?
C3B C4B . 1.496(5) ?
C3B H3BA . 0.9900 ?
C3B H3BB . 0.9900 ?
C4B H4BA . 0.9800 ?
C4B H4BB . 0.9800 ?
C4B H4BC . 0.9800 ?
O1C C1C . 1.461(3) ?
O2C C3C . 1.441(3) ?
C1C C2C . 1.471(5) ?
C1C H1CA . 0.9900 ?
C1C H1CB . 0.9900 ?
C2C H2CA . 0.9800 ?
C2C H2CB . 0.9800 ?
C2C H2CC . 0.9800 ?
C3C C4C . 1.501(4) ?
C3C H3CA . 0.9900 ?
C3C H3CB . 0.9900 ?
C4C H4CA . 0.9800 ?
C4C H4CB . 0.9800 ?
C4C H4CC . 0.9800 ?
C32 C36 . 1.391(5) ?
C32 C33 . 1.402(5) ?
C32 H32 . 0.9500 ?
C33 C34 . 1.383(6) ?
C33 H33 . 0.9500 ?
C34 C35 . 1.422(7) ?
C34 H34 . 0.9500 ?
C35 C36 . 1.409(6) ?
C35 H35 . 0.9500 ?
C36 H36 . 0.9500 ?

loop_
_geom_torsion_atom_site_label_1
_geom_torsion_atom_site_label_2
_geom_torsion_atom_site_label_3
_geom_torsion_atom_site_label_4
_geom_torsion_site_symmetry_1
_geom_torsion_site_symmetry_4
_geom_torsion
_geom_torsion_publ_flag
C35 Co1 P1 O1P . . -128.14(15) ?
C34 Co1 P1 O1P . . -127.0(2) ?
C32 Co1 P1 O1P . . 161.50(13) ?
C36 Co1 P1 O1P . . -163.17(14) ?
C33 Co1 P1 O1P . . 155.0(2) ?
P3 Co1 P1 O1P . . -28.28(9) ?
P2 Co1 P1 O1P . . 61.74(9) ?
C35 Co1 P1 O2A . . -4.20(15) ?
C34 Co1 P1 O2A . . -3.1(2) ?
C32 Co1 P1 O2A . . -74.56(13) ?
C36 Co1 P1 O2A . . -39.23(14) ?
C33 Co1 P1 O2A . . -81.1(2) ?
P3 Co1 P1 O2A . . 95.66(9) ?
P2 Co1 P1 O2A . . -174.32(9) ?
C35 Co1 P1 O1A . . 107.49(14) ?
C34 Co1 P1 O1A . . 108.6(2) ?
C32 Co1 P1 O1A . . 37.13(13) ?
C36 Co1 P1 O1A . . 72.46(14) ?
C33 Co1 P1 O1A . . 30.6(2) ?
P3 Co1 P1 O1A . . -152.64(9) ?
P2 Co1 P1 O1A . . -62.63(9) ?
C35 Co1 P2 O2P . . 173.1(4) ?
C34 Co1 P2 O2P . . 151.66(14) ?
C32 Co1 P2 O2P . . -141.04(12) ?
C36 Co1 P2 O2P . . -122.13(16) ?
C33 Co1 P2 O2P . . -179.98(13) ?
P1 Co1 P2 O2P . . -33.44(8) ?
P3 Co1 P2 O2P . . 56.69(8) ?
C35 Co1 P2 O1B . . 46.6(4) ?
C34 Co1 P2 O1B . . 25.17(15) ?
C32 Co1 P2 O1B . . 92.47(13) ?
C36 Co1 P2 O1B . . 111.37(17) ?
C33 Co1 P2 O1B . . 53.52(14) ?
P1 Co1 P2 O1B . . -159.94(9) ?
P3 Co1 P2 O1B . . -69.81(9) ?
C35 Co1 P2 O2B . . -63.1(4) ?
C34 Co1 P2 O2B . . -84.57(15) ?
C32 Co1 P2 O2B . . -17.27(13) ?
C36 Co1 P2 O2B . . 1.64(17) ?
C33 Co1 P2 O2B . . -56.21(13) ?
P1 Co1 P2 O2B . . 90.33(9) ?
P3 Co1 P2 O2B . . -179.54(9) ?
C35 Co1 P3 O3P . . 172.13(18) ?
C34 Co1 P3 O3P . . -147.70(17) ?
C32 Co1 P3 O3P . . -146.0(3) ?
C36 Co1 P3 O3P . . 151.80(16) ?
C33 Co1 P3 O3P . . -120.05(16) ?
P1 Co1 P3 O3P . . 62.11(9) ?
P2 Co1 P3 O3P . . -27.02(9) ?
C35 Co1 P3 O2C . . -66.20(18) ?
C34 Co1 P3 O2C . . -26.03(18) ?
C32 Co1 P3 O2C . . -24.4(3) ?
C36 Co1 P3 O2C . . -86.53(17) ?
C33 Co1 P3 O2C . . 1.62(17) ?
P1 Co1 P3 O2C . . -176.22(10) ?
P2 Co1 P3 O2C . . 94.65(10) ?
C35 Co1 P3 O1C . . 47.72(18) ?
C34 Co1 P3 O1C . . 87.88(17) ?
C32 Co1 P3 O1C . . 89.6(3) ?
C36 Co1 P3 O1C . . 27.39(17) ?
C33 Co1 P3 O1C . . 115.54(16) ?
P1 Co1 P3 O1C . . -62.30(9) ?
P2 Co1 P3 O1C . . -151.43(9) ?
O3 V1 O1 C1 . . -104.15(14) ?
O1P V1 O1 C1 . . 158.36(13) ?
O3P V1 O1 C1 . . 64.2(3) ?
O2 V1 O1 C1 . . -8.84(12) ?
O2P V1 O1 C1 . . 73.79(12) ?
O3 V1 O2 C2 . . 103.96(13) ?
O1P V1 O2 C2 . . -48.4(3) ?
O3P V1 O2 C2 . . -155.87(12) ?
O1 V1 O2 C2 . . 5.59(11) ?
O2P V1 O2 C2 . . -74.30(12) ?
V1 O1 C1 O1 . 2 -169.74(13) ?
V1 O1 C1 C2 . . 10.26(13) y
V1 O2 C2 O2 . 2 177.97(13) y
V1 O2 C2 C1 . . -2.03(13) y
O1 C1 C2 O2 . . -5.76(13) y
O1 C1 C2 O2 2 . 174.24(13) ?
O1 C1 C2 O2 . 2 174.24(13) ?
O1 C1 C2 O2 2 2 -5.76(13) ?
O2A P1 O1P V1 . . -155.10(15) ?
O1A P1 O1P V1 . . 95.11(16) ?
Co1 P1 O1P V1 . . -28.41(18) ?
O3 V1 O1P P1 . . 153.83(16) ?
O3P V1 O1P P1 . . 53.77(16) ?
O1 V1 O1P P1 . . -106.88(16) ?
O2 V1 O1P P1 . . -53.9(4) ?
O2P V1 O1P P1 . . -28.19(16) ?
O1P P1 O1A C1A . . 39.5(3) ?
O2A P1 O1A C1A . . -73.0(3) ?
Co1 P1 O1A C1A . . 168.8(2) ?
O1P P1 O2A C3A . . 8.5(3) ?
O1A P1 O2A C3A . . 123.3(2) ?
Co1 P1 O2A C3A . . -121.6(2) ?
P1 O1A C1A C2A . . -148.7(4) ?
P1 O2A C3A C4A . . 141.6(3) ?
O1B P2 O2P V1 . . 101.82(15) ?
O2B P2 O2P V1 . . -148.35(13) ?
Co1 P2 O2P V1 . . -25.91(15) ?
O3 V1 O2P P2 . . -164.0(17) ?
O1P V1 O2P P2 . . 60.05(13) ?
O3P V1 O2P P2 . . -32.47(13) ?
O1 V1 O2P P2 . . 150.71(14) ?
O2 V1 O2P P2 . . -126.85(14) ?
O2P P2 O1B C1B . . -12.3(3) ?
O2B P2 O1B C1B . . -127.8(2) ?
Co1 P2 O1B C1B . . 118.7(2) ?
O2P P2 O2B C3B . . -42.2(3) ?
O1B P2 O2B C3B . . 72.7(3) ?
Co1 P2 O2B C3B . . -170.6(2) ?
P2 O1B C1B C2B . . 99.8(4) ?
P2 O2B C3B C4B . . 163.9(2) ?
O2C P3 O3P V1 . . -165.84(14) ?
O1C P3 O3P V1 . . 81.30(15) ?
Co1 P3 O3P V1 . . -43.18(16) ?
O3 V1 O3P P3 . . -109.89(15) ?
O1P V1 O3P P3 . . -12.01(14) ?
O1 V1 O3P P3 . . 81.7(3) ?
O2 V1 O3P P3 . . 152.83(14) ?
O2P V1 O3P P3 . . 72.28(14) ?
O3P P3 O1C C1C . . 44.0(2) ?
O2C P3 O1C C1C . . -69.8(2) ?
Co1 P3 O1C C1C . . 174.1(2) ?
O3P P3 O2C C3C . . -22.9(3) ?
O1C P3 O2C C3C . . 92.3(3) ?
Co1 P3 O2C C3C . . -151.5(2) ?
P3 O1C C1C C2C . . -152.3(3) ?
P3 O2C C3C C4C . . -149.4(2) ?
C35 Co1 C32 C36 . . -37.8(2) ?
C34 Co1 C32 C36 . . -81.9(3) ?
C33 Co1 C32 C36 . . -119.1(3) ?
P1 Co1 C32 C36 . . 66.6(2) ?
P3 Co1 C32 C36 . . -83.8(3) ?
P2 Co1 C32 C36 . . 158.71(19) ?
C35 Co1 C32 C33 . . 81.3(3) ?
C34 Co1 C32 C33 . . 37.1(2) ?
C36 Co1 C32 C33 . . 119.1(3) ?
P1 Co1 C32 C33 . . -174.3(2) ?
P3 Co1 C32 C33 . . 35.3(4) ?
P2 Co1 C32 C33 . . -82.2(2) ?
C36 C32 C33 C34 . . 0.3(3) ?
Co1 C32 C33 C34 . . -60.2(2) ?
C36 C32 C33 Co1 . . 60.5(2) ?
C35 Co1 C33 C34 . . 38.0(2) ?
C32 Co1 C33 C34 . . 118.7(3) ?
C36 Co1 C33 C34 . . 81.6(3) ?
P1 Co1 C33 C34 . . 128.5(2) ?
P3 Co1 C33 C34 . . -47.6(3) ?
P2 Co1 C33 C34 . . -139.3(2) ?
C35 Co1 C33 C32 . . -80.7(2) ?
C34 Co1 C33 C32 . . -118.7(3) ?
C36 Co1 C33 C32 . . -37.1(2) ?
P1 Co1 C33 C32 . . 9.8(3) ?
P3 Co1 C33 C32 . . -166.27(17) ?
P2 Co1 C33 C32 . . 102.1(2) ?
C32 C33 C34 C35 . . 0.5(4) ?
Co1 C33 C34 C35 . . -59.6(2) ?
C32 C33 C34 Co1 . . 60.1(2) ?
C35 Co1 C34 C33 . . -119.0(3) ?
C32 Co1 C34 C33 . . -37.6(2) ?
C36 Co1 C34 C33 . . -80.5(2) ?
P1 Co1 C34 C33 . . -120.6(3) ?
P3 Co1 C34 C33 . . 141.8(2) ?
P2 Co1 C34 C33 . . 49.2(2) ?
C32 Co1 C34 C35 . . 81.4(2) ?
C36 Co1 C34 C35 . . 38.4(2) ?
C33 Co1 C34 C35 . . 119.0(3) ?
P1 Co1 C34 C35 . . -1.6(4) ?
P3 Co1 C34 C35 . . -99.3(2) ?
P2 Co1 C34 C35 . . 168.18(19) ?
C33 C34 C35 C36 . . -1.2(4) ?
Co1 C34 C35 C36 . . -61.8(2) ?
C33 C34 C35 Co1 . . 60.6(2) ?
C34 Co1 C35 C36 . . 117.0(3) ?
C32 Co1 C35 C36 . . 37.1(2) ?
C33 Co1 C35 C36 . . 80.2(2) ?
P1 Co1 C35 C36 . . -63.9(2) ?
P3 Co1 C35 C36 . . -157.4(2) ?
P2 Co1 C35 C36 . . 87.8(5) ?
C32 Co1 C35 C34 . . -79.8(2) ?
C36 Co1 C35 C34 . . -117.0(3) ?
C33 Co1 C35 C34 . . -36.7(2) ?
P1 Co1 C35 C34 . . 179.1(2) ?
P3 Co1 C35 C34 . . 85.7(2) ?
P2 Co1 C35 C34 . . -29.2(5) ?
C33 C32 C36 C35 . . -1.1(3) ?
Co1 C32 C36 C35 . . 59.5(2) ?
C33 C32 C36 Co1 . . -60.6(2) ?
C34 C35 C36 C32 . . 1.4(4) ?
Co1 C35 C36 C32 . . -60.1(2) ?
C34 C35 C36 Co1 . . 61.5(2) ?
C35 Co1 C36 C32 . . 118.8(3) ?
C34 Co1 C36 C32 . . 79.9(2) ?
C33 Co1 C36 C32 . . 37.3(2) ?
P1 Co1 C36 C32 . . -118.93(19) ?
P3 Co1 C36 C32 . . 151.20(16) ?
P2 Co1 C36 C32 . . -30.5(3) ?
C34 Co1 C36 C35 . . -38.9(3) ?
C32 Co1 C36 C35 . . -118.8(3) ?
C33 Co1 C36 C35 . . -81.4(3) ?
P1 Co1 C36 C35 . . 122.3(2) ?
P3 Co1 C36 C35 . . 32.4(3) ?
P2 Co1 C36 C35 . . -149.2(2) ?
